data_2218365
loop_
_publ_author_name
'Wang, Yifeng'
'Zhang, Jixv'
'Chen, Hui'
'Luo, Shuping'

_publ_section_title
;
 (<i>S</i>)-1-(2-Ammonio-3-methylbutyl)-1,2-dihydropyridin-2-iminium
 dibromide
;
_journal_coeditor_code CS2071
_journal_issue 6
_journal_name_full 'Acta Crystallographica Section E'
_journal_page_first o1025
_journal_paper_doi 10.1107/S1600536808012154
_journal_volume 64
_journal_year 2008
_chemical_formula_iupac 'C10 H19 N3 2+, 2Br -'
_chemical_formula_moiety 'C10 H19 N3 2+, 2(Br -)'
_chemical_formula_sum 'C10 H19 Br2 N3'
_chemical_formula_weight 341.10
_chemical_name_systematic
;
(<i>S</i>)-1-(2-Ammonio-3-methylbutyl)-1,2-dihydropyridin-2-iminium dibromide
;
_space_group_IT_number 4
_symmetry_cell_setting monoclinic
_symmetry_space_group_name_Hall 'P 2yb'
_symmetry_space_group_name_H-M 'P 1 21 1'
_atom_sites_solution_hydrogens geom
_atom_sites_solution_primary direct
_atom_sites_solution_secondary difmap
_audit_creation_method SHELXL-97
_cell_angle_alpha 90.00
_cell_angle_beta 99.733(3)
_cell_angle_gamma 90.00
_cell_formula_units_Z 2
_cell_length_a 5.9311(11)
_cell_length_b 12.456(2)
_cell_length_c 9.6807(18)
_cell_measurement_reflns_used 1818
_cell_measurement_temperature 293(2)
_cell_measurement_theta_max 53.439
_cell_measurement_theta_min 5.378
_cell_volume 704.9(2)
_computing_cell_refinement 'SMART (Bruker, 2001)'
_computing_data_collection 'SMART (Bruker, 2001)'
_computing_data_reduction 'SAINT-Plus (Bruker, 2000)'
_computing_molecular_graphics 'SHELXTL (Sheldrick, 2008)'
_computing_publication_material 'SHELXTL (Sheldrick, 2008)'
_computing_structure_refinement 'SHELXL97 (Sheldrick, 2008)'
_computing_structure_solution 'SHELXS97 (Sheldrick, 2008)'
_diffrn_ambient_temperature 293(2)
_diffrn_measured_fraction_theta_full 0.990
_diffrn_measured_fraction_theta_max 0.990
_diffrn_measurement_device_type 'Bruker SMART APEX CCD'
_diffrn_measurement_method '\f and \w'
_diffrn_radiation_monochromator graphite
_diffrn_radiation_source 'fine-focus sealed tube'
_diffrn_radiation_type MoK\a
_diffrn_radiation_wavelength 0.71073
_diffrn_reflns_av_R_equivalents 0.0382
_diffrn_reflns_av_sigmaI/netI 0.0510
_diffrn_reflns_limit_h_max 7
_diffrn_reflns_limit_h_min -7
_diffrn_reflns_limit_k_max 15
_diffrn_reflns_limit_k_min -12
_diffrn_reflns_limit_l_max 12
_diffrn_reflns_limit_l_min -12
_diffrn_reflns_number 4117
_diffrn_reflns_theta_full 26.99
_diffrn_reflns_theta_max 26.99
_diffrn_reflns_theta_min 2.13
_exptl_absorpt_coefficient_mu 5.727
_exptl_absorpt_correction_T_max 1.00000
_exptl_absorpt_correction_T_min 0.38123
_exptl_absorpt_correction_type multi-scan
_exptl_absorpt_process_details '(SADABS; Sheldrick, 1996)'
_exptl_crystal_colour colorless
_exptl_crystal_density_diffrn 1.607
_exptl_crystal_density_method 'not measured'
_exptl_crystal_description prismatic
_exptl_crystal_F_000 340
_exptl_crystal_size_max 0.446
_exptl_crystal_size_mid 0.337
_exptl_crystal_size_min 0.203
_refine_diff_density_max 0.910
_refine_diff_density_min -0.706
_refine_ls_abs_structure_details 'Flack (1983), 696 Friedel pairs'
_refine_ls_abs_structure_Flack 0.06(2)
_refine_ls_extinction_method none
_refine_ls_goodness_of_fit_ref 0.986
_refine_ls_hydrogen_treatment mixed
_refine_ls_matrix_type full
_refine_ls_number_parameters 147
_refine_ls_number_reflns 2307
_refine_ls_number_restraints 3
_refine_ls_restrained_S_all 0.985
_refine_ls_R_factor_all 0.0451
_refine_ls_R_factor_gt 0.0408
_refine_ls_shift/su_max 0.000
_refine_ls_shift/su_mean 0.000
_refine_ls_structure_factor_coef Fsqd
_refine_ls_weighting_details 'calc w=1/[\s^2^(Fo^2^)+(0.0533P)^2^] where P=(Fo^2^+2Fc^2^)/3'
_refine_ls_weighting_scheme calc
_refine_ls_wR_factor_gt 0.0906
_refine_ls_wR_factor_ref 0.0919
_reflns_number_gt 2054
_reflns_number_total 2307
_reflns_threshold_expression I>2\s(I)
_cod_data_source_file cs2071.cif
_cod_data_source_block I
_cod_depositor_comments
;
The following automatic conversions were performed:
'_symmetry_cell_setting' value 'Monoclinic' changed to 'monoclinic'
according to '/home/saulius/struct/CIF-dictionaries/cif_core.dic'
dictionary named 'cif_core.dic' version 2.4.1 from 2010-06-29.

Automatic conversion script
Id: cif_fix_enum 1527 2010-12-29 10:47:43Z saulius 

The following automatic conversions were performed:

'_symmetry_cell_setting' value 'Monoclinic' changed to 'monoclinic'
according to /home/saulius/struct/CIF-dictionaries/cif_core.dic
dictionary named 'cif_core.dic' version 2.4.1 from 2010-06-29.

Automatic conversion script
Id: cif_fix_values 1715 2011-07-08 13:25:40Z adriana 
;
_cod_original_sg_symbol_H-M 'P 21'
_cod_database_code 2218365
_cod_database_fobs_code 2218365

loop_
_symmetry_equiv_pos_as_xyz
'x, y, z'
'-x, y+1/2, -z'

loop_
_atom_site_type_symbol
_atom_site_label
_atom_site_fract_x
_atom_site_fract_y
_atom_site_fract_z
_atom_site_U_iso_or_equiv
_atom_site_adp_type
_atom_site_calc_flag
_atom_site_refinement_flags
_atom_site_occupancy
Br Br1 1.02019(11) 0.21057(4) 0.84434(6) 0.03666(18) Uani d . 1
Br Br2 0.61945(10) 0.78903(5) 0.54550(7) 0.03742(19) Uani d . 1
N N1 0.7631(8) 0.4733(4) 0.2958(5) 0.0269(11) Uani d . 1
N N2 0.4665(11) 0.5923(5) 0.3096(7) 0.0398(14) Uani d D 1
N N3 0.9054(9) 0.3672(4) 0.5746(5) 0.0291(11) Uani d . 1
H H3A 0.7799 0.3302 0.5406 0.044 Uiso calc R 1
H H3B 0.9481 0.3518 0.6651 0.044 Uiso calc R 1
H H3C 1.0172 0.3496 0.5280 0.044 Uiso calc R 1
C C1 0.5506(11) 0.5110(5) 0.2454(6) 0.0295(14) Uani d . 1
C C2 0.4223(13) 0.4609(6) 0.1291(7) 0.0404(17) Uani d . 1
H H2 0.2766 0.4863 0.0937 0.048 Uiso calc R 1
C C3 0.5050(15) 0.3772(7) 0.0677(7) 0.052(2) Uani d . 1
H H3 0.4149 0.3427 -0.0072 0.062 Uiso calc R 1
C C4 0.7331(15) 0.3408(7) 0.1176(8) 0.052(2) Uani d . 1
H H4 0.7975 0.2856 0.0725 0.062 Uiso calc R 1
C C5 0.8497(13) 0.3880(6) 0.2301(7) 0.0378(16) Uani d . 1
H H5 0.9953 0.3628 0.2661 0.045 Uiso calc R 1
C C6 0.9101(11) 0.5224(6) 0.4176(7) 0.0314(14) Uani d . 1
H H6A 0.8922 0.5998 0.4119 0.038 Uiso calc R 1
H H6B 1.0686 0.5060 0.4131 0.038 Uiso calc R 1
C C7 0.8569(10) 0.4843(5) 0.5581(6) 0.0274(13) Uani d . 1
H H7 0.6928 0.4945 0.5567 0.033 Uiso calc R 1
C C8 0.9855(11) 0.5495(6) 0.6818(7) 0.0369(16) Uani d . 1
H H8 0.9549 0.6256 0.6605 0.044 Uiso calc R 1
C C9 0.8975(15) 0.5251(8) 0.8154(7) 0.057(2) Uani d . 1
H H9A 0.9414 0.4535 0.8456 0.086 Uiso calc R 1
H H9B 0.7338 0.5309 0.7994 0.086 Uiso calc R 1
H H9C 0.9614 0.5753 0.8867 0.086 Uiso calc R 1
C C10 1.2447(12) 0.5333(8) 0.6994(8) 0.057(2) Uani d . 1
H H10A 1.3194 0.5787 0.7734 0.086 Uiso calc R 1
H H10B 1.2962 0.5514 0.6135 0.086 Uiso calc R 1
H H10C 1.2809 0.4596 0.7224 0.086 Uiso calc R 1
H H2A 0.355(12) 0.623(8) 0.260(9) 0.09(4) Uiso d D 1
H H2B 0.525(13) 0.636(6) 0.371(7) 0.06(3) Uiso d D 1

loop_
_atom_site_aniso_label
_atom_site_aniso_U_11
_atom_site_aniso_U_22
_atom_site_aniso_U_33
_atom_site_aniso_U_12
_atom_site_aniso_U_13
_atom_site_aniso_U_23
Br1 0.0508(4) 0.0348(4) 0.0231(3) -0.0033(3) 0.0026(3) -0.0009(3)
Br2 0.0309(3) 0.0355(4) 0.0448(4) 0.0023(3) 0.0033(3) -0.0065(3)
N1 0.033(3) 0.025(3) 0.024(3) 0.001(2) 0.007(2) 0.004(2)
N2 0.040(4) 0.035(4) 0.041(4) 0.006(3) -0.002(3) -0.003(3)
N3 0.032(3) 0.029(3) 0.026(3) -0.004(2) 0.004(2) 0.003(2)
C1 0.041(4) 0.028(4) 0.018(3) -0.001(3) 0.002(3) 0.006(3)
C2 0.042(4) 0.051(5) 0.025(3) -0.004(3) -0.005(3) 0.006(3)
C3 0.074(5) 0.054(5) 0.025(4) -0.011(4) -0.002(4) -0.012(4)
C4 0.077(6) 0.049(5) 0.032(4) 0.006(4) 0.014(4) -0.010(3)
C5 0.051(4) 0.038(4) 0.026(4) 0.009(3) 0.012(3) 0.003(3)
C6 0.031(3) 0.032(4) 0.028(3) -0.003(3) -0.004(3) 0.001(3)
C7 0.021(3) 0.030(3) 0.029(3) 0.001(2) -0.001(2) 0.003(3)
C8 0.046(4) 0.030(4) 0.031(4) 0.002(3) -0.004(3) -0.006(3)
C9 0.066(5) 0.077(6) 0.025(4) 0.014(5) -0.003(4) -0.015(4)
C10 0.035(4) 0.088(7) 0.043(5) -0.016(4) -0.008(3) -0.014(5)

loop_
_atom_type_symbol
_atom_type_description
_atom_type_scat_dispersion_real
_atom_type_scat_dispersion_imag
_atom_type_scat_source
C C 0.0033 0.0016 'International Tables Vol C Tables 4.2.6.8 and 6.1.1.4'
H H 0.0000 0.0000 'International Tables Vol C Tables 4.2.6.8 and 6.1.1.4'
N N 0.0061 0.0033 'International Tables Vol C Tables 4.2.6.8 and 6.1.1.4'
Br Br -0.2901 2.4595 'International Tables Vol C Tables 4.2.6.8 and 6.1.1.4'

loop_
_geom_angle_atom_site_label_1
_geom_angle_atom_site_label_2
_geom_angle_atom_site_label_3
_geom_angle
C1 N1 C5 119.8(6)
C1 N1 C6 122.1(5)
C5 N1 C6 118.2(5)
C1 N2 H2A 114(7)
C1 N2 H2B 133(6)
H2A N2 H2B 107(9)
C7 N3 H3A 109.5
C7 N3 H3B 109.5
H3A N3 H3B 109.5
C7 N3 H3C 109.5
H3A N3 H3C 109.5
H3B N3 H3C 109.5
N2 C1 N1 119.7(6)
N2 C1 C2 121.4(7)
N1 C1 C2 118.8(7)
C3 C2 C1 121.2(7)
C3 C2 H2 119.4
C1 C2 H2 119.4
C2 C3 C4 119.7(7)
C2 C3 H3 120.2
C4 C3 H3 120.2
C5 C4 C3 117.9(7)
C5 C4 H4 121.0
C3 C4 H4 121.0
C4 C5 N1 122.5(7)
C4 C5 H5 118.7
N1 C5 H5 118.7
N1 C6 C7 113.7(5)
N1 C6 H6A 108.8
C7 C6 H6A 108.8
N1 C6 H6B 108.8
C7 C6 H6B 108.8
H6A C6 H6B 107.7
N3 C7 C6 109.6(5)
N3 C7 C8 111.9(5)
C6 C7 C8 112.3(6)
N3 C7 H7 107.6
C6 C7 H7 107.6
C8 C7 H7 107.6
C9 C8 C10 111.4(6)
C9 C8 C7 111.3(6)
C10 C8 C7 111.9(6)
C9 C8 H8 107.3
C10 C8 H8 107.3
C7 C8 H8 107.3
C8 C9 H9A 109.5
C8 C9 H9B 109.5
H9A C9 H9B 109.5
C8 C9 H9C 109.5
H9A C9 H9C 109.5
H9B C9 H9C 109.5
C8 C10 H10A 109.5
C8 C10 H10B 109.5
H10A C10 H10B 109.5
C8 C10 H10C 109.5
H10A C10 H10C 109.5
H10B C10 H10C 109.5

loop_
_geom_bond_atom_site_label_1
_geom_bond_atom_site_label_2
_geom_bond_distance
Br1 H3B 2.4578
Br2 H2B 2.55(7)
N1 C1 1.356(8)
N1 C5 1.380(8)
N1 C6 1.476(8)
N2 C1 1.329(9)
N2 H2A 0.84(8)
N2 H2B 0.84(7)
N3 C7 1.490(8)
N3 H3A 0.8900
N3 H3B 0.8900
N3 H3C 0.8900
C1 C2 1.396(9)
C2 C3 1.334(11)
C2 H2 0.9300
C3 C4 1.431(11)
C3 H3 0.9300
C4 C5 1.325(10)
C4 H4 0.9300
C5 H5 0.9300
C6 C7 1.523(9)
C6 H6A 0.9700
C6 H6B 0.9700
C7 C8 1.538(9)
C7 H7 0.9800
C8 C9 1.506(11)
C8 C10 1.531(10)
C8 H8 0.9800
C9 H9A 0.9600
C9 H9B 0.9600
C9 H9C 0.9600
C10 H10A 0.9600
C10 H10B 0.9600
C10 H10C 0.9600

loop_
_geom_hbond_atom_site_label_D
_geom_hbond_atom_site_label_H
_geom_hbond_atom_site_label_A
_geom_hbond_site_symmetry_A
_geom_hbond_distance_DH
_geom_hbond_distance_HA
_geom_hbond_distance_DA
_geom_hbond_angle_DHA
N2 H2B Br2 . 0.84(7) 2.55(7) 3.368(7) 167(8)
N2 H2A Br1 2_656 0.84(8) 2.53(8) 3.357(6) 168(10)
N3 H3C Br2 2_746 0.89 2.50 3.369(5) 166.2
N3 H3B Br1 . 0.89 2.46 3.238(5) 146.6
N3 H3A Br2 2_646 0.89 2.43 3.281(5) 160.4
C3 H3 Br1 1_454 0.93 3.02 3.892(8) 156.9
C4 H4 Br1 1_554 0.93 2.91 3.748(8) 150.2
C6 H6A Br1 2_756 0.97 2.96 3.528(7) 118.5
C5 H5 Br2 2_746 0.93 2.83 3.721(7) 161.9
C8 H8 Br2 . 0.98 2.93 3.793(7) 147.2

loop_
_geom_torsion_atom_site_label_1
_geom_torsion_atom_site_label_2
_geom_torsion_atom_site_label_3
_geom_torsion_atom_site_label_4
_geom_torsion
C5 N1 C1 N2 179.3(6)
C6 N1 C1 N2 -2.4(9)
C5 N1 C1 C2 1.2(8)
C6 N1 C1 C2 179.5(6)
N2 C1 C2 C3 -177.9(7)
N1 C1 C2 C3 0.2(10)
C1 C2 C3 C4 -2.8(11)
C2 C3 C4 C5 4.2(11)
C3 C4 C5 N1 -3.0(11)
C1 N1 C5 C4 0.3(10)
C6 N1 C5 C4 -178.0(7)
C1 N1 C6 C7 82.3(7)
C5 N1 C6 C7 -99.4(7)
N1 C6 C7 N3 64.0(7)
N1 C6 C7 C8 -170.9(5)
N3 C7 C8 C9 -67.1(7)
C6 C7 C8 C9 169.2(6)
N3 C7 C8 C10 58.3(8)
C6 C7 C8 C10 -65.5(8)

loop_
_cod_related_entry_id
_cod_related_entry_database
_cod_related_entry_code
1 ChemSpider 30655492
